data_2239904
loop_
_publ_author_name
Kamni
'Sarojini, B. K.'
'Manjula, P. S.'
'Narayana, B.'
'Anthal, Sumati'
'Kant, Rajni'

_publ_section_title
;
 Crystal structure of
 4-[(<i>E</i>)-(4-chlorobenzylidene)amino]-3-(2-methylbenzyl)-1<i>H</i>-1,2,4-triazole-5(4<i>H</i>)-thione
;
_journal_issue 9
_journal_name_full 'Acta Crystallographica Section E'
_journal_page_first o1015
_journal_page_last o1016
_journal_paper_doi 10.1107/S1600536814018352
_journal_volume 70
_journal_year 2014
_chemical_formula_iupac 'C17 H15 Cl N4 S'
_chemical_formula_moiety 'C17 H15 Cl N4 S'
_chemical_formula_sum 'C17 H15 Cl N4 S'
_chemical_formula_weight 342.84
_chemical_name_systematic
4-[(<i>E</i>)-(4-chlorobenzylidene)amino]-3-(2-methylbenzyl)-1<i>H</i>-1,2,4-triazole-5(4<i>H</i>)-thione
_space_group_IT_number 14
_symmetry_cell_setting monoclinic
_symmetry_space_group_name_Hall '-P 2ybc'
_symmetry_space_group_name_H-M 'P 1 21/c 1'
_atom_sites_solution_hydrogens geom
_atom_sites_solution_primary direct
_atom_sites_solution_secondary difmap
_audit_creation_method SHELXL-97
_cell_angle_alpha 90.00
_cell_angle_beta 100.443(6)
_cell_angle_gamma 90.00
_cell_formula_units_Z 4
_cell_length_a 13.4821(9)
_cell_length_b 6.8479(4)
_cell_length_c 18.4895(12)
_cell_measurement_reflns_used 1855
_cell_measurement_temperature 293(2)
_cell_measurement_theta_max 26.4530
_cell_measurement_theta_min 3.6150
_cell_volume 1678.75(19)
_computing_cell_refinement 'CrysAlisPro (Oxford Diffraction, 2010)'
_computing_data_collection 'CrysAlisPro (Oxford Diffraction, 2010)'
_computing_data_reduction 'CrysAlisPro (Oxford Diffraction, 2010)'
_computing_molecular_graphics
;
PLATON (Spek, 2009) and ORTEP-3 for Windows (Farrugia, 2012)
;
_computing_publication_material 'PLATON (Spek, 2009)'
_computing_structure_refinement 'SHELXL97 (Sheldrick, 2008)'
_computing_structure_solution 'SHELXS97 (Sheldrick, 2008)'
_diffrn_ambient_temperature 293(2)
_diffrn_detector_area_resol_mean 16.1049
_diffrn_measured_fraction_theta_full 0.997
_diffrn_measured_fraction_theta_max 0.997
_diffrn_measurement_device_type 'Oxford Diffraction Xcalibur, Sapphire3'
_diffrn_measurement_method \w
_diffrn_radiation_monochromator graphite
_diffrn_radiation_source 'fine-focus sealed tube'
_diffrn_radiation_type MoK\a
_diffrn_radiation_wavelength 0.71073
_diffrn_reflns_av_R_equivalents 0.0279
_diffrn_reflns_av_sigmaI/netI 0.0474
_diffrn_reflns_limit_h_max 12
_diffrn_reflns_limit_h_min -16
_diffrn_reflns_limit_k_max 5
_diffrn_reflns_limit_k_min -8
_diffrn_reflns_limit_l_max 18
_diffrn_reflns_limit_l_min -22
_diffrn_reflns_number 6947
_diffrn_reflns_theta_full 26.00
_diffrn_reflns_theta_max 26.00
_diffrn_reflns_theta_min 3.62
_diffrn_standards_decay_% 0
_diffrn_standards_interval_count 0
_diffrn_standards_interval_time 0
_diffrn_standards_number 0
_exptl_absorpt_coefficient_mu 0.356
_exptl_absorpt_correction_T_max 1.00000
_exptl_absorpt_correction_T_min 0.85787
_exptl_absorpt_correction_type multi-scan
_exptl_absorpt_process_details '(CrysAlis PRO; Oxford Diffraction, 2010)'
_exptl_crystal_colour white
_exptl_crystal_density_diffrn 1.356
_exptl_crystal_density_method 'not measured'
_exptl_crystal_description block
_exptl_crystal_F_000 712
_exptl_crystal_size_max 0.30
_exptl_crystal_size_mid 0.20
_exptl_crystal_size_min 0.20
_refine_diff_density_max 0.199
_refine_diff_density_min -0.241
_refine_ls_extinction_method none
_refine_ls_goodness_of_fit_ref 1.042
_refine_ls_hydrogen_treatment mixed
_refine_ls_matrix_type full
_refine_ls_number_parameters 213
_refine_ls_number_reflns 3306
_refine_ls_number_restraints 0
_refine_ls_restrained_S_all 1.042
_refine_ls_R_factor_all 0.0757
_refine_ls_R_factor_gt 0.0447
_refine_ls_shift/su_max 0.000
_refine_ls_shift/su_mean 0.000
_refine_ls_structure_factor_coef Fsqd
_refine_ls_weighting_details 'calc w=1/[\s^2^(Fo^2^)+(0.0402P)^2^+0.2834P] where P=(Fo^2^+2Fc^2^)/3'
_refine_ls_weighting_scheme calc
_refine_ls_wR_factor_gt 0.0963
_refine_ls_wR_factor_ref 0.1154
_reflns_number_gt 2252
_reflns_number_total 3306
_reflns_threshold_expression I>2\s(I)
_cod_data_source_file lh5724sup1.cif
_cod_data_source_block I
_cod_original_cell_volume 1678.75(18)
_cod_original_sg_symbol_H-M 'P 21/c'
_cod_database_code 2239904
_cod_database_fobs_code 2239904

loop_
_symmetry_equiv_pos_as_xyz
'x, y, z'
'-x, y+1/2, -z+1/2'
'-x, -y, -z'
'x, -y-1/2, z-1/2'

loop_
_atom_site_type_symbol
_atom_site_label
_atom_site_fract_x
_atom_site_fract_y
_atom_site_fract_z
_atom_site_U_iso_or_equiv
_atom_site_adp_type
_atom_site_calc_flag
_atom_site_refinement_flags
_atom_site_occupancy
_atom_site_symmetry_multiplicity
S S1 0.07980(5) 0.72738(9) 0.46649(4) 0.0604(2) Uani d . 1 1
Cl Cl1 0.43301(6) -0.35687(10) 0.54977(5) 0.0791(3) Uani d . 1 1
N N2 0.11694(13) 0.6086(2) 0.61288(11) 0.0416(5) Uani d . 1 1
N N1 0.17171(13) 0.4355(2) 0.61469(11) 0.0444(5) Uani d . 1 1
C C6 0.27146(17) 0.0685(3) 0.61625(13) 0.0454(6) Uani d . 1 1
H H6 0.2424 0.0961 0.6570 0.055 Uiso calc R 1 1
C C9 0.09068(17) 0.6762(3) 0.67729(13) 0.0450(6) Uani d . 1 1
C C1 0.25988(17) 0.1987(3) 0.55810(13) 0.0468(6) Uani d . 1 1
N N4 0.03338(15) 0.8286(3) 0.66436(12) 0.0576(6) Uani d . 1 1
C C7 0.20400(19) 0.3820(3) 0.55848(15) 0.0550(7) Uani d . 1 1
H H7 0.1924 0.4596 0.5165 0.066 Uiso calc R 1 1
C C4 0.36590(18) -0.1416(3) 0.55312(14) 0.0491(6) Uani d . 1 1
C C5 0.32542(17) -0.1010(3) 0.61443(14) 0.0474(6) Uani d . 1 1
H H5 0.3344 -0.1868 0.6541 0.057 Uiso calc R 1 1
N N3 0.02267(16) 0.8556(3) 0.59013(13) 0.0569(6) Uani d . 1 1
C C11 0.23908(18) 0.6491(3) 0.77823(12) 0.0459(6) Uani d . 1 1
C C10 0.12992(18) 0.5931(3) 0.75064(14) 0.0516(6) Uani d . 1 1
H H10A 0.1244 0.4520 0.7481 0.062 Uiso calc R 1 1
H H10B 0.0890 0.6391 0.7853 0.062 Uiso calc R 1 1
C C12 0.31449(19) 0.5143(4) 0.77442(14) 0.0549(7) Uani d . 1 1
H H12 0.2972 0.3899 0.7562 0.066 Uiso calc R 1 1
C C8 0.07340(16) 0.7288(3) 0.55585(14) 0.0456(6) Uani d . 1 1
C C3 0.3549(2) -0.0174(4) 0.49465(15) 0.0663(8) Uani d . 1 1
H H3 0.3826 -0.0473 0.4534 0.080 Uiso calc R 1 1
C C16 0.2652(2) 0.8359(4) 0.80624(13) 0.0554(7) Uani d . 1 1
C C14 0.4396(2) 0.7446(5) 0.82462(17) 0.0775(9) Uani d . 1 1
H H14 0.5069 0.7777 0.8407 0.093 Uiso calc R 1 1
C C2 0.3021(2) 0.1532(4) 0.49789(15) 0.0699(8) Uani d . 1 1
H H2 0.2948 0.2397 0.4585 0.084 Uiso calc R 1 1
C C17 0.1871(2) 0.9886(4) 0.81350(16) 0.0759(9) Uani d . 1 1
H H17A 0.2199 1.1030 0.8366 0.114 Uiso calc R 1 1
H H17B 0.1412 0.9382 0.8430 0.114 Uiso calc R 1 1
H H17C 0.1506 1.0221 0.7656 0.114 Uiso calc R 1 1
C C15 0.3658(3) 0.8780(4) 0.82831(16) 0.0738(9) Uani d . 1 1
H H15 0.3842 1.0020 0.8464 0.089 Uiso calc R 1 1
C C13 0.4148(2) 0.5614(5) 0.79722(15) 0.0720(8) Uani d . 1 1
H H13 0.4649 0.4701 0.7941 0.086 Uiso calc R 1 1
H H3' -0.0073(19) 0.954(4) 0.5690(14) 0.064(8) Uiso d . 1 1

loop_
_atom_site_aniso_label
_atom_site_aniso_U_11
_atom_site_aniso_U_22
_atom_site_aniso_U_33
_atom_site_aniso_U_12
_atom_site_aniso_U_13
_atom_site_aniso_U_23
S1 0.0735(5) 0.0570(4) 0.0470(4) 0.0249(3) 0.0007(3) -0.0027(3)
Cl1 0.0901(6) 0.0569(4) 0.0945(6) 0.0351(4) 0.0281(5) 0.0062(4)
N2 0.0369(10) 0.0382(10) 0.0481(12) 0.0069(8) 0.0032(9) -0.0019(9)
N1 0.0408(11) 0.0388(10) 0.0514(13) 0.0099(8) 0.0023(10) -0.0040(9)
C6 0.0512(14) 0.0440(13) 0.0430(15) 0.0035(11) 0.0138(12) 0.0008(11)
C9 0.0403(13) 0.0465(13) 0.0502(16) 0.0032(10) 0.0135(11) -0.0024(11)
C1 0.0506(14) 0.0438(13) 0.0451(15) 0.0129(10) 0.0062(12) 0.0019(11)
N4 0.0574(13) 0.0605(13) 0.0577(15) 0.0195(10) 0.0177(11) 0.0014(11)
C7 0.0651(17) 0.0471(14) 0.0531(17) 0.0207(12) 0.0120(14) 0.0080(12)
C4 0.0500(14) 0.0422(13) 0.0553(16) 0.0108(11) 0.0101(12) -0.0024(12)
C5 0.0526(15) 0.0406(12) 0.0486(15) 0.0067(11) 0.0079(12) 0.0093(11)
N3 0.0616(14) 0.0550(13) 0.0536(15) 0.0255(11) 0.0095(11) 0.0014(11)
C11 0.0556(15) 0.0528(14) 0.0308(13) -0.0013(11) 0.0119(11) 0.0091(11)
C10 0.0585(16) 0.0488(13) 0.0522(16) -0.0001(12) 0.0223(13) 0.0064(12)
C12 0.0590(17) 0.0611(15) 0.0430(16) 0.0058(13) 0.0051(13) 0.0030(12)
C8 0.0397(13) 0.0430(12) 0.0517(15) 0.0075(10) 0.0021(11) -0.0046(11)
C3 0.090(2) 0.0651(17) 0.0493(17) 0.0296(15) 0.0280(15) 0.0052(14)
C16 0.0769(19) 0.0574(15) 0.0338(14) -0.0077(14) 0.0151(13) 0.0048(12)
C14 0.063(2) 0.108(3) 0.057(2) -0.0215(19) -0.0024(16) 0.0029(18)
C2 0.101(2) 0.0657(17) 0.0464(17) 0.0376(16) 0.0231(16) 0.0186(14)
C17 0.115(3) 0.0588(17) 0.059(2) 0.0044(16) 0.0285(18) -0.0072(14)
C15 0.092(2) 0.076(2) 0.0499(18) -0.0228(18) 0.0031(17) -0.0016(15)
C13 0.0611(19) 0.103(2) 0.0496(18) 0.0169(17) 0.0025(15) 0.0046(16)

loop_
_atom_type_symbol
_atom_type_description
_atom_type_scat_dispersion_real
_atom_type_scat_dispersion_imag
_atom_type_scat_source
C C 0.0033 0.0016 'International Tables Vol C Tables 4.2.6.8 and 6.1.1.4'
H H 0.0000 0.0000 'International Tables Vol C Tables 4.2.6.8 and 6.1.1.4'
N N 0.0061 0.0033 'International Tables Vol C Tables 4.2.6.8 and 6.1.1.4'
S S 0.1246 0.1234 'International Tables Vol C Tables 4.2.6.8 and 6.1.1.4'
Cl Cl 0.1484 0.1585 'International Tables Vol C Tables 4.2.6.8 and 6.1.1.4'

loop_
_geom_angle_atom_site_label_1
_geom_angle_atom_site_label_2
_geom_angle_atom_site_label_3
_geom_angle
C8 N2 C9 108.55(18)
C8 N2 N1 132.44(19)
C9 N2 N1 118.78(19)
C7 N1 N2 119.4(2)
C5 C6 C1 120.7(2)
C5 C6 H6 119.6
C1 C6 H6 119.6
N4 C9 N2 110.4(2)
N4 C9 C10 125.6(2)
N2 C9 C10 123.8(2)
C2 C1 C6 118.6(2)
C2 C1 C7 119.1(2)
C6 C1 C7 122.3(2)
C9 N4 N3 104.2(2)
N1 C7 C1 120.7(2)
N1 C7 H7 119.6
C1 C7 H7 119.6
C3 C4 C5 121.8(2)
C3 C4 Cl1 119.0(2)
C5 C4 Cl1 119.28(19)
C4 C5 C6 118.9(2)
C4 C5 H5 120.6
C6 C5 H5 120.6
C8 N3 N4 114.8(2)
C8 N3 H3' 123.0(18)
N4 N3 H3' 121.7(18)
C12 C11 C16 119.3(2)
C12 C11 C10 119.4(2)
C16 C11 C10 121.2(2)
C9 C10 C11 112.06(19)
C9 C10 H10A 109.2
C11 C10 H10A 109.2
C9 C10 H10B 109.2
C11 C10 H10B 109.2
H10A C10 H10B 107.9
C13 C12 C11 121.1(3)
C13 C12 H12 119.4
C11 C12 H12 119.4
N3 C8 N2 102.0(2)
N3 C8 S1 126.62(18)
N2 C8 S1 131.34(17)
C4 C3 C2 118.6(2)
C4 C3 H3 120.7
C2 C3 H3 120.7
C15 C16 C11 118.0(3)
C15 C16 C17 119.7(3)
C11 C16 C17 122.3(3)
C15 C14 C13 120.1(3)
C15 C14 H14 120.0
C13 C14 H14 120.0
C3 C2 C1 121.4(2)
C3 C2 H2 119.3
C1 C2 H2 119.3
C16 C17 H17A 109.5
C16 C17 H17B 109.5
H17A C17 H17B 109.5
C16 C17 H17C 109.5
H17A C17 H17C 109.5
H17B C17 H17C 109.5
C14 C15 C16 122.4(3)
C14 C15 H15 118.8
C16 C15 H15 118.8
C14 C13 C12 119.1(3)
C14 C13 H13 120.4
C12 C13 H13 120.4

loop_
_geom_bond_atom_site_label_1
_geom_bond_atom_site_label_2
_geom_bond_distance
S1 C8 1.670(3)
Cl1 C4 1.736(2)
N2 C8 1.382(3)
N2 C9 1.382(3)
N2 N1 1.394(2)
N1 C7 1.252(3)
C6 C5 1.374(3)
C6 C1 1.383(3)
C6 H6 0.9300
C9 N4 1.295(3)
C9 C10 1.477(3)
C1 C2 1.375(3)
C1 C7 1.465(3)
N4 N3 1.366(3)
C7 H7 0.9300
C4 C3 1.363(3)
C4 C5 1.373(3)
C5 H5 0.9300
N3 C8 1.335(3)
N3 H3' 0.85(2)
C11 C12 1.384(3)
C11 C16 1.401(3)
C11 C10 1.517(3)
C10 H10A 0.9700
C10 H10B 0.9700
C12 C13 1.380(4)
C12 H12 0.9300
C3 C2 1.375(3)
C3 H3 0.9300
C16 C15 1.375(4)
C16 C17 1.507(4)
C14 C15 1.362(4)
C14 C13 1.371(4)
C14 H14 0.9300
C2 H2 0.9300
C17 H17A 0.9600
C17 H17B 0.9600
C17 H17C 0.9600
C15 H15 0.9300
C13 H13 0.9300

loop_
_geom_hbond_atom_site_label_D
_geom_hbond_atom_site_label_H
_geom_hbond_atom_site_label_A
_geom_hbond_site_symmetry_A
_geom_hbond_distance_DH
_geom_hbond_distance_HA
_geom_hbond_distance_DA
_geom_hbond_angle_DHA
_geom_hbond_publ_flag
N3 H3' S1 3_576 0.84(3) 2.43(3) 3.261(2) 167(2) y
C17 H17B S1 4_576 0.96 2.81 3.710(3) 157 y
C17 H17C N4 1_555 0.96 2.59 3.321(4) 134 y
C7 H7 S1 1_555 0.93 2.45 3.203(2) 138 y

loop_
_geom_torsion_atom_site_label_1
_geom_torsion_atom_site_label_2
_geom_torsion_atom_site_label_3
_geom_torsion_atom_site_label_4
_geom_torsion
C8 N2 N1 C7 12.7(3)
C9 N2 N1 C7 -173.4(2)
C8 N2 C9 N4 0.5(3)
N1 N2 C9 N4 -174.75(18)
C8 N2 C9 C10 -175.1(2)
N1 N2 C9 C10 9.7(3)
C5 C6 C1 C2 1.1(4)
C5 C6 C1 C7 -179.2(2)
N2 C9 N4 N3 0.7(3)
C10 C9 N4 N3 176.2(2)
N2 N1 C7 C1 -178.63(19)
C2 C1 C7 N1 -174.1(3)
C6 C1 C7 N1 6.1(4)
C3 C4 C5 C6 0.8(4)
Cl1 C4 C5 C6 -179.26(18)
C1 C6 C5 C4 -1.5(4)
C9 N4 N3 C8 -1.7(3)
N4 C9 C10 C11 -101.5(3)
N2 C9 C10 C11 73.5(3)
C12 C11 C10 C9 -102.1(2)
C16 C11 C10 C9 76.6(3)
C16 C11 C12 C13 -0.5(4)
C10 C11 C12 C13 178.3(2)
N4 N3 C8 N2 2.0(3)
N4 N3 C8 S1 -177.43(18)
C9 N2 C8 N3 -1.4(2)
N1 N2 C8 N3 172.9(2)
C9 N2 C8 S1 177.92(18)
N1 N2 C8 S1 -7.7(4)
C5 C4 C3 C2 0.3(4)
Cl1 C4 C3 C2 -179.7(2)
C12 C11 C16 C15 0.6(3)
C10 C11 C16 C15 -178.2(2)
C12 C11 C16 C17 -178.7(2)
C10 C11 C16 C17 2.5(3)
C4 C3 C2 C1 -0.7(5)
C6 C1 C2 C3 0.0(4)
C7 C1 C2 C3 -179.7(3)
C13 C14 C15 C16 0.9(5)
C11 C16 C15 C14 -0.8(4)
C17 C16 C15 C14 178.5(3)
C15 C14 C13 C12 -0.7(5)
C11 C12 C13 C14 0.5(4)
